data_4118789
loop_
_publ_author_name
'David C. Lacy'
'Young Jun Park'
'Joseph W. Ziller'
'Junko Yano'
'A. S. Borovik'

_publ_section_title
;
 Assembly and Properties of Heterobimetallic CoII/III/CaII Complexes with
 Aquo and Hydroxo Ligands
;
_journal_name_full 'Journal of the American Chemical Society'
_journal_page_first 17526
_journal_page_last 17535
_journal_paper_doi 10.1021/ja304525n
_journal_volume 134
_journal_year 2012
_chemical_formula_sum 'C37 H57 Co N5 O6 S3'
_chemical_formula_weight 822.99
_chemical_name_systematic
; 
 ? 
;
_space_group_IT_number 14
_symmetry_cell_setting monoclinic
_symmetry_space_group_name_Hall '-P 2yn'
_symmetry_space_group_name_H-M 'P 1 21/n 1'
_atom_sites_solution_hydrogens geom
_atom_sites_solution_primary direct
_atom_sites_solution_secondary difmap
_audit_creation_method SHELXTL
_cell_angle_alpha 90.00
_cell_angle_beta 95.0347(4)
_cell_angle_gamma 90.00
_cell_formula_units_Z 4
_cell_length_a 21.1381(8)
_cell_length_b 9.0319(3)
_cell_length_c 21.2593(8)
_cell_measurement_reflns_used 9933
_cell_measurement_temperature 88(2)
_cell_measurement_theta_max 28.64
_cell_measurement_theta_min 2.45
_cell_volume 4043.1(3)
_computing_cell_refinement 'Bruker SAINT'
_computing_data_collection 'Bruker APEX2'
_computing_data_reduction 'Bruker SAINT'
_computing_molecular_graphics 'Bruker SHELXTL'
_computing_publication_material 'Bruker SHELXTL'
_computing_structure_refinement 'SHELXL-97 (Sheldrick, 2008)'
_computing_structure_solution 'SHELXS-97 (Sheldrick, 2008)'
_diffrn_ambient_temperature 88(2)
_diffrn_measured_fraction_theta_full 1.000
_diffrn_measured_fraction_theta_max 0.945
_diffrn_measurement_device_type 'Bruker APEX-II CCD'
_diffrn_measurement_method '\f and \w scans'
_diffrn_radiation_monochromator graphite
_diffrn_radiation_source 'fine-focus sealed tube'
_diffrn_radiation_type MoK\a
_diffrn_radiation_wavelength 0.71073
_diffrn_reflns_av_R_equivalents 0.0269
_diffrn_reflns_av_sigmaI/netI 0.0229
_diffrn_reflns_limit_h_max 27
_diffrn_reflns_limit_h_min -28
_diffrn_reflns_limit_k_max 12
_diffrn_reflns_limit_k_min -12
_diffrn_reflns_limit_l_max 27
_diffrn_reflns_limit_l_min -28
_diffrn_reflns_number 47499
_diffrn_reflns_theta_full 25.50
_diffrn_reflns_theta_max 28.85
_diffrn_reflns_theta_min 1.92
_exptl_absorpt_coefficient_mu 0.629
_exptl_absorpt_correction_T_max 0.9444
_exptl_absorpt_correction_T_min 0.7996
_exptl_absorpt_correction_type numerical
_exptl_absorpt_process_details 'Bruker SADABS'
_exptl_crystal_colour blue
_exptl_crystal_density_diffrn 1.352
_exptl_crystal_density_meas ?
_exptl_crystal_description prism
_exptl_crystal_F_000 1748
_exptl_crystal_size_max 0.37
_exptl_crystal_size_mid 0.22
_exptl_crystal_size_min 0.09
_refine_diff_density_max 0.728
_refine_diff_density_min -0.460
_refine_diff_density_rms 0.061
_refine_ls_extinction_method none
_refine_ls_goodness_of_fit_ref 1.035
_refine_ls_hydrogen_treatment constr
_refine_ls_matrix_type full
_refine_ls_number_parameters 482
_refine_ls_number_reflns 10021
_refine_ls_number_restraints 0
_refine_ls_restrained_S_all 1.035
_refine_ls_R_factor_all 0.0414
_refine_ls_R_factor_gt 0.0335
_refine_ls_shift/su_max 0.001
_refine_ls_shift/su_mean 0.000
_refine_ls_structure_factor_coef Fsqd
_refine_ls_weighting_details 'calc w=1/[\s^2^(Fo^2^)+(0.0433P)^2^+2.7034P] where P=(Fo^2^+2Fc^2^)/3'
_refine_ls_weighting_scheme calc
_refine_ls_wR_factor_gt 0.0840
_refine_ls_wR_factor_ref 0.0886
_reflns_number_gt 8583
_reflns_number_total 10021
_reflns_threshold_expression >2sigma(I)
_cod_data_source_file ja304525n_si_004.cif
_cod_data_source_block asb231
_cod_depositor_comments
;
The following automatic conversions were performed:

'_exptl_crystal_density_meas' value 'none' was changed to '?' - the
value is perceived as not measured.

Automatic conversion script
Id: cif_fix_values 3008 2015-01-20 13:52:24Z robertas 
;
_cod_database_code 4118789

loop_
_symmetry_equiv_pos_as_xyz
'x, y, z'
'-x+1/2, y+1/2, -z+1/2'
'-x, -y, -z'
'x-1/2, -y-1/2, z-1/2'

loop_
_atom_site_label
_atom_site_type_symbol
_atom_site_fract_x
_atom_site_fract_y
_atom_site_fract_z
_atom_site_U_iso_or_equiv
_atom_site_adp_type
_atom_site_occupancy
_atom_site_symmetry_multiplicity
_atom_site_calc_flag
_atom_site_refinement_flags
Co1 Co 0.801757(10) 0.49956(2) 0.020634(9) 0.01280(6) Uani 1 1 d .
S1 S 0.651743(18) 0.51924(4) -0.012246(18) 0.01524(8) Uani 1 1 d .
S2 S 0.870392(19) 0.79488(4) -0.018436(18) 0.01633(8) Uani 1 1 d .
S3 S 0.847024(18) 0.41425(4) 0.164172(18) 0.01569(8) Uani 1 1 d .
O1 O 0.66259(5) 0.64153(13) 0.03161(5) 0.0201(2) Uani 1 1 d .
O2 O 0.62519(5) 0.55769(13) -0.07502(5) 0.0194(2) Uani 1 1 d .
O3 O 0.82482(6) 0.85775(13) 0.02118(5) 0.0224(2) Uani 1 1 d .
O4 O 0.93637(6) 0.81331(14) 0.00355(6) 0.0253(3) Uani 1 1 d .
O5 O 0.82674(6) 0.56515(13) 0.17344(6) 0.0224(2) Uani 1 1 d .
O6 O 0.81277(5) 0.30343(13) 0.19725(5) 0.0207(2) Uani 1 1 d .
N1 N 0.83480(6) 0.32817(14) -0.03578(6) 0.0145(3) Uani 1 1 d .
N2 N 0.71678(6) 0.43125(15) -0.01298(6) 0.0163(3) Uani 1 1 d .
N3 N 0.85211(6) 0.62656(14) -0.03041(6) 0.0171(3) Uani 1 1 d .
N4 N 0.84539(6) 0.38600(15) 0.09075(6) 0.0166(3) Uani 1 1 d .
N5 N 0.69397(6) 0.93776(15) 0.13229(6) 0.0171(3) Uani 1 1 d .
C1 C 0.77943(7) 0.23226(17) -0.05406(7) 0.0170(3) Uani 1 1 d .
H1A H 0.7747 0.1584 -0.0204 0.020 Uiso 1 1 calc R
H1B H 0.7867 0.1782 -0.0933 0.020 Uiso 1 1 calc R
C2 C 0.71858(8) 0.32253(18) -0.06469(8) 0.0190(3) Uani 1 1 d .
H2A H 0.7174 0.3745 -0.1058 0.023 Uiso 1 1 calc R
H2B H 0.6812 0.2563 -0.0654 0.023 Uiso 1 1 calc R
C3 C 0.59646(7) 0.39631(17) 0.02123(8) 0.0170(3) Uani 1 1 d .
C4 C 0.54651(8) 0.32788(19) -0.01661(8) 0.0206(3) Uani 1 1 d .
C5 C 0.50456(8) 0.2371(2) 0.01334(9) 0.0261(4) Uani 1 1 d .
H5A H 0.4710 0.1900 -0.0118 0.031 Uiso 1 1 calc R
C6 C 0.50975(8) 0.2131(2) 0.07801(9) 0.0256(4) Uani 1 1 d .
C7 C 0.56009(8) 0.27914(19) 0.11370(8) 0.0226(3) Uani 1 1 d .
H7A H 0.5647 0.2621 0.1580 0.027 Uiso 1 1 calc R
C8 C 0.60425(8) 0.36955(18) 0.08725(8) 0.0194(3) Uani 1 1 d .
C9 C 0.53329(8) 0.3459(2) -0.08723(9) 0.0269(4) Uani 1 1 d .
H9A H 0.5723 0.3272 -0.1077 0.040 Uiso 1 1 calc R
H9B H 0.5185 0.4470 -0.0968 0.040 Uiso 1 1 calc R
H9C H 0.5005 0.2752 -0.1030 0.040 Uiso 1 1 calc R
C10 C 0.46087(9) 0.1205(2) 0.10801(11) 0.0357(5) Uani 1 1 d .
H10A H 0.4494 0.0348 0.0811 0.053 Uiso 1 1 calc R
H10B H 0.4229 0.1804 0.1127 0.053 Uiso 1 1 calc R
H10C H 0.4786 0.0864 0.1496 0.053 Uiso 1 1 calc R
C11 C 0.65767(9) 0.43327(19) 0.13109(8) 0.0234(3) Uani 1 1 d .
H11A H 0.6984 0.4133 0.1140 0.035 Uiso 1 1 calc R
H11B H 0.6574 0.3873 0.1728 0.035 Uiso 1 1 calc R
H11C H 0.6518 0.5404 0.1349 0.035 Uiso 1 1 calc R
C12 C 0.86004(8) 0.40138(18) -0.09038(8) 0.0191(3) Uani 1 1 d .
H12A H 0.8247 0.4244 -0.1226 0.023 Uiso 1 1 calc R
H12B H 0.8898 0.3338 -0.1096 0.023 Uiso 1 1 calc R
C13 C 0.89457(8) 0.54401(18) -0.06952(8) 0.0210(3) Uani 1 1 d .
H13A H 0.9352 0.5210 -0.0447 0.025 Uiso 1 1 calc R
H13B H 0.9037 0.6035 -0.1068 0.025 Uiso 1 1 calc R
C14 C 0.85849(7) 0.88296(16) -0.09462(7) 0.0150(3) Uani 1 1 d .
C15 C 0.90867(7) 0.94906(17) -0.12411(7) 0.0160(3) Uani 1 1 d .
C16 C 0.89426(8) 1.02016(17) -0.18205(8) 0.0188(3) Uani 1 1 d .
H16A H 0.9276 1.0676 -0.2015 0.023 Uiso 1 1 calc R
C17 C 0.83355(8) 1.02443(18) -0.21227(8) 0.0199(3) Uani 1 1 d .
C18 C 0.78549(8) 0.95388(19) -0.18309(8) 0.0196(3) Uani 1 1 d .
H18A H 0.7438 0.9531 -0.2038 0.023 Uiso 1 1 calc R
C19 C 0.79612(7) 0.88440(17) -0.12468(7) 0.0168(3) Uani 1 1 d .
C20 C 0.97770(8) 0.9485(2) -0.09889(8) 0.0221(3) Uani 1 1 d .
H20A H 0.9912 0.8466 -0.0891 0.033 Uiso 1 1 calc R
H20B H 0.9831 1.0087 -0.0605 0.033 Uiso 1 1 calc R
H20C H 1.0035 0.9897 -0.1307 0.033 Uiso 1 1 calc R
C21 C 0.82018(10) 1.1034(2) -0.27449(9) 0.0310(4) Uani 1 1 d .
H21A H 0.8335 1.2070 -0.2698 0.047 Uiso 1 1 calc R
H21B H 0.7746 1.0991 -0.2875 0.047 Uiso 1 1 calc R
H21C H 0.8438 1.0554 -0.3066 0.047 Uiso 1 1 calc R
C22 C 0.73919(8) 0.8185(2) -0.09670(8) 0.0243(4) Uani 1 1 d .
H22A H 0.7343 0.8645 -0.0557 0.036 Uiso 1 1 calc R
H22B H 0.7454 0.7116 -0.0911 0.036 Uiso 1 1 calc R
H22C H 0.7010 0.8365 -0.1252 0.036 Uiso 1 1 calc R
C23 C 0.88472(7) 0.24871(17) 0.00406(7) 0.0170(3) Uani 1 1 d .
H23A H 0.9256 0.3022 0.0036 0.020 Uiso 1 1 calc R
H23B H 0.8903 0.1481 -0.0131 0.020 Uiso 1 1 calc R
C24 C 0.86627(8) 0.23784(17) 0.07150(7) 0.0172(3) Uani 1 1 d .
H24A H 0.8314 0.1653 0.0739 0.021 Uiso 1 1 calc R
H24B H 0.9031 0.2045 0.1000 0.021 Uiso 1 1 calc R
C25 C 0.92839(7) 0.39654(18) 0.19508(7) 0.0168(3) Uani 1 1 d .
C26 C 0.95181(8) 0.26434(18) 0.22441(7) 0.0185(3) Uani 1 1 d .
C27 C 1.01531(8) 0.2608(2) 0.24836(8) 0.0238(4) Uani 1 1 d .
H27A H 1.0314 0.1728 0.2683 0.029 Uiso 1 1 calc R
C28 C 1.05586(8) 0.3799(2) 0.24430(8) 0.0271(4) Uani 1 1 d .
C29 C 1.03218(9) 0.5069(2) 0.21388(8) 0.0260(4) Uani 1 1 d .
H29A H 1.0597 0.5891 0.2105 0.031 Uiso 1 1 calc R
C30 C 0.96948(8) 0.51808(19) 0.18811(8) 0.0213(3) Uani 1 1 d .
C31 C 0.91459(9) 0.12283(19) 0.23176(8) 0.0229(3) Uani 1 1 d .
H31A H 0.9433 0.0450 0.2491 0.034 Uiso 1 1 calc R
H31B H 0.8948 0.0918 0.1905 0.034 Uiso 1 1 calc R
H31C H 0.8816 0.1403 0.2605 0.034 Uiso 1 1 calc R
C32 C 1.12460(9) 0.3705(3) 0.27076(11) 0.0426(5) Uani 1 1 d .
H32A H 1.1337 0.2703 0.2868 0.064 Uiso 1 1 calc R
H32B H 1.1324 0.4420 0.3053 0.064 Uiso 1 1 calc R
H32C H 1.1523 0.3932 0.2374 0.064 Uiso 1 1 calc R
C33 C 0.95032(10) 0.6589(2) 0.15277(9) 0.0325(4) Uani 1 1 d .
H33A H 0.9269 0.6338 0.1124 0.049 Uiso 1 1 calc R
H33B H 0.9884 0.7155 0.1451 0.049 Uiso 1 1 calc R
H33C H 0.9232 0.7185 0.1780 0.049 Uiso 1 1 calc R
C34 C 0.74164(8) 0.81564(19) 0.14498(8) 0.0223(3) Uani 1 1 d .
H34A H 0.7839 0.8516 0.1369 0.033 Uiso 1 1 calc R
H34B H 0.7301 0.7316 0.1172 0.033 Uiso 1 1 calc R
H34C H 0.7420 0.7841 0.1891 0.033 Uiso 1 1 calc R
C35 C 0.62920(8) 0.88318(19) 0.14360(8) 0.0218(3) Uani 1 1 d .
H35A H 0.6185 0.7974 0.1165 0.033 Uiso 1 1 calc R
H35B H 0.5981 0.9621 0.1338 0.033 Uiso 1 1 calc R
H35C H 0.6286 0.8542 0.1880 0.033 Uiso 1 1 calc R
C36 C 0.71146(9) 1.0644(2) 0.17552(9) 0.0271(4) Uani 1 1 d .
H36A H 0.7523 1.1057 0.1655 0.041 Uiso 1 1 calc R
H36B H 0.7150 1.0296 0.2193 0.041 Uiso 1 1 calc R
H36C H 0.6786 1.1411 0.1700 0.041 Uiso 1 1 calc R
C37 C 0.69313(9) 0.9876(2) 0.06501(8) 0.0238(4) Uani 1 1 d .
H37A H 0.7361 1.0169 0.0560 0.036 Uiso 1 1 calc R
H37B H 0.6644 1.0723 0.0581 0.036 Uiso 1 1 calc R
H37C H 0.6784 0.9063 0.0369 0.036 Uiso 1 1 calc R

loop_
_atom_site_aniso_label
_atom_site_aniso_U_11
_atom_site_aniso_U_22
_atom_site_aniso_U_33
_atom_site_aniso_U_23
_atom_site_aniso_U_13
_atom_site_aniso_U_12
Co1 0.01436(10) 0.01201(10) 0.01233(10) 0.00041(7) 0.00283(7) 0.00042(7)
S1 0.01468(17) 0.01489(18) 0.01648(18) -0.00010(14) 0.00317(14) -0.00035(13)
S2 0.02213(19) 0.01369(17) 0.01318(17) 0.00046(13) 0.00152(14) -0.00365(14)
S3 0.01699(18) 0.01626(18) 0.01395(17) 0.00035(14) 0.00205(13) 0.00040(14)
O1 0.0220(6) 0.0167(5) 0.0222(6) -0.0031(4) 0.0055(5) -0.0013(4)
O2 0.0179(5) 0.0209(6) 0.0194(6) 0.0032(5) 0.0016(4) -0.0001(4)
O3 0.0344(7) 0.0170(6) 0.0168(6) -0.0021(4) 0.0085(5) -0.0026(5)
O4 0.0262(6) 0.0276(6) 0.0210(6) 0.0070(5) -0.0045(5) -0.0088(5)
O5 0.0272(6) 0.0199(6) 0.0204(6) -0.0015(5) 0.0028(5) 0.0056(5)
O6 0.0193(6) 0.0244(6) 0.0186(6) 0.0025(5) 0.0030(4) -0.0037(5)
N1 0.0167(6) 0.0125(6) 0.0145(6) 0.0000(5) 0.0034(5) -0.0001(5)
N2 0.0155(6) 0.0173(6) 0.0162(6) -0.0036(5) 0.0019(5) 0.0005(5)
N3 0.0225(7) 0.0114(6) 0.0184(6) -0.0008(5) 0.0075(5) -0.0017(5)
N4 0.0214(7) 0.0152(6) 0.0132(6) -0.0011(5) 0.0012(5) 0.0035(5)
N5 0.0199(7) 0.0148(6) 0.0170(6) -0.0010(5) 0.0042(5) -0.0028(5)
C1 0.0189(7) 0.0152(7) 0.0169(7) -0.0022(6) 0.0020(6) -0.0005(6)
C2 0.0193(8) 0.0201(8) 0.0173(7) -0.0043(6) 0.0003(6) 0.0019(6)
C3 0.0163(7) 0.0156(7) 0.0200(8) 0.0011(6) 0.0058(6) 0.0011(6)
C4 0.0159(7) 0.0205(8) 0.0257(8) 0.0025(6) 0.0028(6) 0.0007(6)
C5 0.0162(8) 0.0249(9) 0.0371(10) 0.0053(8) 0.0012(7) -0.0016(7)
C6 0.0193(8) 0.0221(8) 0.0369(10) 0.0078(7) 0.0109(7) 0.0033(7)
C7 0.0245(8) 0.0208(8) 0.0239(8) 0.0054(7) 0.0092(7) 0.0050(7)
C8 0.0218(8) 0.0161(7) 0.0210(8) 0.0001(6) 0.0068(6) 0.0037(6)
C9 0.0214(8) 0.0324(10) 0.0261(9) 0.0021(7) -0.0032(7) -0.0076(7)
C10 0.0264(9) 0.0339(11) 0.0483(12) 0.0161(9) 0.0127(9) -0.0018(8)
C11 0.0320(9) 0.0206(8) 0.0175(8) -0.0009(6) 0.0019(7) 0.0004(7)
C12 0.0260(8) 0.0151(7) 0.0177(8) -0.0001(6) 0.0097(6) -0.0001(6)
C13 0.0247(8) 0.0153(7) 0.0247(8) 0.0004(6) 0.0126(7) -0.0006(6)
C14 0.0207(7) 0.0120(7) 0.0122(7) -0.0012(5) 0.0011(6) -0.0005(6)
C15 0.0196(7) 0.0115(7) 0.0171(7) -0.0021(6) 0.0021(6) -0.0004(6)
C16 0.0243(8) 0.0151(7) 0.0179(8) 0.0004(6) 0.0062(6) -0.0010(6)
C17 0.0289(9) 0.0168(7) 0.0143(7) -0.0007(6) 0.0025(6) 0.0044(6)
C18 0.0201(8) 0.0204(8) 0.0176(8) -0.0036(6) -0.0017(6) 0.0040(6)
C19 0.0193(7) 0.0153(7) 0.0160(7) -0.0047(6) 0.0028(6) -0.0008(6)
C20 0.0184(8) 0.0260(9) 0.0221(8) 0.0022(7) 0.0036(6) -0.0028(6)
C21 0.0419(11) 0.0316(10) 0.0190(8) 0.0072(7) -0.0005(8) 0.0050(8)
C22 0.0191(8) 0.0328(9) 0.0213(8) -0.0050(7) 0.0029(6) -0.0064(7)
C23 0.0175(7) 0.0140(7) 0.0196(8) -0.0003(6) 0.0032(6) 0.0018(6)
C24 0.0190(7) 0.0147(7) 0.0179(7) -0.0003(6) 0.0007(6) 0.0025(6)
C25 0.0168(7) 0.0215(8) 0.0122(7) -0.0010(6) 0.0018(6) -0.0020(6)
C26 0.0212(8) 0.0217(8) 0.0129(7) -0.0022(6) 0.0034(6) 0.0009(6)
C27 0.0238(8) 0.0315(9) 0.0156(8) -0.0046(7) -0.0004(6) 0.0067(7)
C28 0.0186(8) 0.0433(11) 0.0195(8) -0.0128(8) 0.0014(6) 0.0002(7)
C29 0.0241(9) 0.0358(10) 0.0190(8) -0.0086(7) 0.0062(7) -0.0114(7)
C30 0.0262(9) 0.0237(8) 0.0146(7) -0.0018(6) 0.0043(6) -0.0069(7)
C31 0.0295(9) 0.0180(8) 0.0212(8) 0.0038(6) 0.0034(7) 0.0026(7)
C32 0.0209(9) 0.0659(16) 0.0399(12) -0.0169(11) -0.0038(8) 0.0006(10)
C33 0.0403(11) 0.0270(9) 0.0296(10) 0.0079(8) -0.0005(8) -0.0147(8)
C34 0.0205(8) 0.0227(8) 0.0236(8) -0.0006(7) 0.0018(6) 0.0033(6)
C35 0.0193(8) 0.0228(8) 0.0240(8) 0.0006(7) 0.0068(6) -0.0024(6)
C36 0.0377(10) 0.0180(8) 0.0259(9) -0.0064(7) 0.0032(8) -0.0056(7)
C37 0.0293(9) 0.0243(9) 0.0185(8) 0.0049(6) 0.0060(7) -0.0018(7)

loop_
_atom_type_symbol
_atom_type_description
_atom_type_scat_dispersion_real
_atom_type_scat_dispersion_imag
_atom_type_scat_source
C C 0.0033 0.0016 'International Tables Vol C Tables 4.2.6.8 and 6.1.1.4'
H H 0.0000 0.0000 'International Tables Vol C Tables 4.2.6.8 and 6.1.1.4'
N N 0.0061 0.0033 'International Tables Vol C Tables 4.2.6.8 and 6.1.1.4'
O O 0.0106 0.0060 'International Tables Vol C Tables 4.2.6.8 and 6.1.1.4'
S S 0.1246 0.1234 'International Tables Vol C Tables 4.2.6.8 and 6.1.1.4'
Co Co 0.3494 0.9721 'International Tables Vol C Tables 4.2.6.8 and 6.1.1.4'

loop_
_geom_angle_atom_site_label_1
_geom_angle_atom_site_label_2
_geom_angle_atom_site_label_3
_geom_angle
N3 Co1 N4 118.90(6)
N3 Co1 N2 120.31(6)
N4 Co1 N2 117.51(6)
N3 Co1 N1 83.78(5)
N4 Co1 N1 83.80(5)
N2 Co1 N1 84.33(5)
O2 S1 O1 115.95(7)
O2 S1 N2 112.18(7)
O1 S1 N2 107.40(7)
O2 S1 C3 107.46(7)
O1 S1 C3 106.66(7)
N2 S1 C3 106.69(7)
O4 S2 O3 116.09(8)
O4 S2 N3 112.24(8)
O3 S2 N3 107.71(7)
O4 S2 C14 107.17(7)
O3 S2 C14 107.56(7)
N3 S2 C14 105.45(7)
O5 S3 O6 114.63(7)
O5 S3 N4 107.80(7)
O6 S3 N4 113.49(7)
O5 S3 C25 108.67(7)
O6 S3 C25 105.30(7)
N4 S3 C25 106.55(7)
C12 N1 C23 112.26(12)
C12 N1 C1 112.82(12)
C23 N1 C1 111.98(12)
C12 N1 Co1 106.16(9)
C23 N1 Co1 106.56(9)
C1 N1 Co1 106.52(9)
C2 N2 S1 114.75(11)
C2 N2 Co1 113.29(10)
S1 N2 Co1 126.93(8)
C13 N3 S2 115.03(10)
C13 N3 Co1 113.77(10)
S2 N3 Co1 127.62(8)
C24 N4 S3 116.03(10)
C24 N4 Co1 113.15(10)
S3 N4 Co1 129.19(8)
C36 N5 C35 109.55(13)
C36 N5 C37 109.81(13)
C35 N5 C37 108.58(13)
C36 N5 C34 109.02(13)
C35 N5 C34 109.78(13)
C37 N5 C34 110.10(13)
N1 C1 C2 111.33(13)
N2 C2 C1 108.79(13)
C4 C3 C8 120.31(15)
C4 C3 S1 121.52(12)
C8 C3 S1 118.17(12)
C5 C4 C3 117.94(16)
C5 C4 C9 116.44(15)
C3 C4 C9 125.61(15)
C6 C5 C4 122.97(17)
C7 C6 C5 117.73(16)
C7 C6 C10 121.79(17)
C5 C6 C10 120.47(18)
C6 C7 C8 122.66(16)
C7 C8 C3 118.33(16)
C7 C8 C11 117.63(15)
C3 C8 C11 124.04(15)
N1 C12 C13 110.25(13)
N3 C13 C12 106.89(13)
C15 C14 C19 120.17(14)
C15 C14 S2 122.34(12)
C19 C14 S2 117.48(11)
C16 C15 C14 118.13(15)
C16 C15 C20 116.32(14)
C14 C15 C20 125.55(14)
C17 C16 C15 122.87(15)
C16 C17 C18 117.65(15)
C16 C17 C21 121.01(16)
C18 C17 C21 121.34(16)
C17 C18 C19 122.52(15)
C18 C19 C14 118.60(14)
C18 C19 C22 117.21(15)
C14 C19 C22 124.17(14)
N1 C23 C24 109.99(12)
N4 C24 C23 108.06(12)
C30 C25 C26 120.39(15)
C30 C25 S3 118.03(13)
C26 C25 S3 121.56(12)
C27 C26 C25 117.92(15)
C27 C26 C31 115.79(15)
C25 C26 C31 126.28(15)
C28 C27 C26 122.82(17)
C27 C28 C29 118.13(16)
C27 C28 C32 120.88(19)
C29 C28 C32 120.97(19)
C28 C29 C30 122.34(16)
C29 C30 C25 118.30(16)
C29 C30 C33 117.39(16)
C25 C30 C33 124.29(16)

loop_
_geom_bond_atom_site_label_1
_geom_bond_atom_site_label_2
_geom_bond_distance
Co1 N3 1.9568(13)
Co1 N4 1.9706(13)
Co1 N2 1.9729(13)
Co1 N1 2.1142(13)
S1 O2 1.4440(12)
S1 O1 1.4506(12)
S1 N2 1.5893(13)
S1 C3 1.8030(16)
S2 O4 1.4412(12)
S2 O3 1.4500(12)
S2 N3 1.5837(13)
S2 C14 1.8021(15)
S3 O5 1.4475(12)
S3 O6 1.4526(12)
S3 N4 1.5790(13)
S3 C25 1.7937(16)
N1 C12 1.4757(19)
N1 C23 1.479(2)
N1 C1 1.480(2)
N2 C2 1.477(2)
N3 C13 1.478(2)
N4 C24 1.478(2)
N5 C36 1.493(2)
N5 C35 1.494(2)
N5 C37 1.498(2)
N5 C34 1.502(2)
C1 C2 1.523(2)
C3 C4 1.412(2)
C3 C8 1.419(2)
C4 C5 1.401(2)
C4 C9 1.512(2)
C5 C6 1.387(3)
C6 C7 1.387(3)
C6 C10 1.513(2)
C7 C8 1.395(2)
C8 C11 1.513(2)
C12 C13 1.527(2)
C14 C15 1.411(2)
C14 C19 1.414(2)
C15 C16 1.399(2)
C15 C20 1.510(2)
C16 C17 1.384(2)
C17 C18 1.391(2)
C17 C21 1.508(2)
C18 C19 1.392(2)
C19 C22 1.511(2)
C23 C24 1.522(2)
C25 C30 1.416(2)
C25 C26 1.416(2)
C26 C27 1.394(2)
C26 C31 1.516(2)
C27 C28 1.383(3)
C28 C29 1.388(3)
C28 C32 1.514(3)
C29 C30 1.393(3)
C30 C33 1.514(3)
